data_7236188
loop_
_publ_author_name
'Kamath, Amarjit'
'Mishra, Dipu Kumar'
'Brahman, Dhiraj'
'Pilet, Guillaume'
'Sinha, Biswajit'
'Tamang, Abiral'

_publ_section_title
;
 Poly[diaquo(1,10-phenanthroline-\k2N1:N10)(\m2-sulphato-\k2O:O&#x2032;)copper(ii)]:
 hydrothermal synthesis, crystal structure and magnetic properties
;
_journal_issue 51
_journal_name_full 'RSC Advances'
_journal_page_first 46030
_journal_paper_doi 10.1039/C6RA03493D
_journal_volume 6
_journal_year 2016
_chemical_formula_moiety 'C12 H12 Cu1 N2 O6 S1'
_chemical_formula_sum 'C12 H12 Cu N2 O6 S'
_chemical_formula_weight 375.85
_space_group_IT_number 15
_space_group_name_Hall '-I 2yc'
_space_group_name_H-M_alt 'I 1 2/c 1'
_symmetry_cell_setting monoclinic
_symmetry_space_group_name_Hall '-I 2yc'
_symmetry_space_group_name_H-M 'I 1 2/c 1'
_atom_sites_solution_hydrogens difmap
_atom_sites_solution_primary direct
_audit_update_record
;
2015-03-31 deposited with the CCDC.
2016-04-25 downloaded from the CCDC.
;
_cell_angle_alpha 90.0
_cell_angle_beta 99.282(5)
_cell_angle_gamma 90.0
_cell_formula_units_Z 4
_cell_length_a 7.0081(3)
_cell_length_b 13.8198(7)
_cell_length_c 14.2897(8)
_cell_measurement_reflns_used 2904
_cell_measurement_temperature 293
_cell_measurement_theta_max 29
_cell_measurement_theta_min 4
_cell_volume 1365.84(12)
_computing_cell_refinement 'CrysAlis, (Oxford Diffraction, 2002)'
_computing_data_collection 'Gemini, (Oxford Diffraction, 2006)'
_computing_data_reduction 'CrysAlis, (Oxford Diffraction, 2002)'
_computing_molecular_graphics 'CAMERON (Watkin et al., 1996)'
_computing_publication_material 'CRYSTALS (Betteridge et al., 2003)'
_computing_structure_refinement 'CRYSTALS (Betteridge et al., 2003)'
_computing_structure_solution 'SIR97 (Altomare et al., 1999)'
_diffrn_ambient_temperature 293
_diffrn_measured_fraction_theta_full 0.985
_diffrn_measured_fraction_theta_max 0.876
_diffrn_measurement_device Area
_diffrn_measurement_device_type 'Oxford Diffraction Gemini'
_diffrn_measurement_method \w/2\q
_diffrn_radiation_monochromator graphite
_diffrn_radiation_type 'Mo K\a'
_diffrn_radiation_wavelength 0.71069
_diffrn_reflns_av_R_equivalents 0.014
_diffrn_reflns_limit_h_max 9
_diffrn_reflns_limit_h_min -9
_diffrn_reflns_limit_k_max 18
_diffrn_reflns_limit_k_min -15
_diffrn_reflns_limit_l_max 14
_diffrn_reflns_limit_l_min -19
_diffrn_reflns_number 3733
_diffrn_reflns_theta_full 25.225
_diffrn_reflns_theta_max 29.332
_diffrn_reflns_theta_min 2.948
_diffrn_standards_number 0
_exptl_absorpt_coefficient_mu 1.784
_exptl_absorpt_correction_T_max 0.60
_exptl_absorpt_correction_T_min 0.40
_exptl_absorpt_correction_type analytical
_exptl_absorpt_process_details
; 
 Analytical Absorption (De Meulenaer & Tompa, 1965) 
;
_exptl_crystal_colour green
_exptl_crystal_density_diffrn 1.828
_exptl_crystal_density_method 'not measured'
_exptl_crystal_description block
_exptl_crystal_F_000 764
_exptl_crystal_size_max 0.615
_exptl_crystal_size_mid 0.361
_exptl_crystal_size_min 0.285
_refine_diff_density_max 0.29
_refine_diff_density_min -0.40
_refine_ls_extinction_method None
_refine_ls_goodness_of_fit_ref 1.0787
_refine_ls_hydrogen_treatment noref
_refine_ls_matrix_type full
_refine_ls_number_parameters 101
_refine_ls_number_reflns 1525
_refine_ls_number_restraints 0
_refine_ls_R_factor_all 0.0257
_refine_ls_R_factor_gt 0.0243
_refine_ls_shift/su_max 0.0014015
_refine_ls_shift/su_mean 0.0000460
_refine_ls_structure_factor_coef F
_refine_ls_weighting_details
;
 Method, part 1, Chebychev polynomial, (Watkin, 1994, Prince, 1982) 
 [weight] = 1.0/[A~0~*T~0~(x)+A~1~*T~1~(x) ... +A~n-1~]*T~n-1~(x)] 
 where A~i~ are the Chebychev coefficients listed below and x= Fcalc/Fmax 
 Method = Robust Weighting (Prince, 1982) 
 W = [weight] * [1-(deltaF/6*sigmaF)^2^]^2^ 
 A~i~ are: 
 12.0 2.63 8.43 5.15 
;
_refine_ls_weighting_scheme calc
_refine_ls_wR_factor_all 0.0273
_refine_ls_wR_factor_gt 0.0268
_refine_ls_wR_factor_ref 0.0267
_reflns_limit_h_max 9
_reflns_limit_h_min -9
_reflns_limit_k_max 18
_reflns_limit_k_min 0
_reflns_limit_l_max 19
_reflns_limit_l_min 0
_reflns_number_gt 1553
_reflns_number_total 1636
_reflns_threshold_expression I>2.0\s(I)
_oxford_diffrn_Wilson_B_factor 2.03
_oxford_diffrn_Wilson_scale 0.04
_oxford_refine_ls_r_factor_ref 0.0238
_oxford_refine_ls_scale 4.844(9)
_oxford_reflns_number_all 1633
_oxford_reflns_threshold_expression_ref I>3.0\s(I)
_cod_data_source_file c6ra03493d2.cif
_cod_data_source_block 1
_cod_original_cell_volume 1365.83(12)
_cod_original_sg_symbol_H-M 'I 2/c '
_cod_original_formula_sum 'C12 H12 Cu1 N2 O6 S1'
_cod_database_code 7236188

loop_
_symmetry_equiv_pos_as_xyz
x,y,z
-x,-y,-z
x+1/2,y+1/2,z+1/2
-x+1/2,-y+1/2,-z+1/2
x,-y,z+1/2
-x,y,-z+1/2
x+1/2,-y+1/2,z+1
-x+1/2,y+1/2,-z+1

loop_
_atom_site_label
_atom_site_type_symbol
_atom_site_fract_x
_atom_site_fract_y
_atom_site_fract_z
_atom_site_U_iso_or_equiv
_atom_site_occupancy
_atom_site_adp_type
_atom_site_refinement_flags_posn
_atom_site_refinement_flags_adp
Cu1 Cu 0.0000 0.549374(13) 0.2500 0.0239 1.0000 Uani S T
O2 O -0.33143(13) 0.55168(6) 0.28700(8) 0.0342 1.0000 Uani . .
S3 S -0.5000 0.61063(3) 0.2500 0.0234 1.0000 Uani S T
O4 O -0.45010(12) 0.67416(6) 0.17315(7) 0.0306 1.0000 Uani . .
O5 O 0.09159(12) 0.64655(6) 0.34787(6) 0.0279 1.0000 Uani . .
N6 N -0.07697(15) 0.43982(7) 0.15978(8) 0.0255 1.0000 Uani . .
C7 C -0.04169(15) 0.35214(8) 0.20117(9) 0.0242 1.0000 Uani . .
C8 C -0.08399(18) 0.26451(10) 0.15311(11) 0.0331 1.0000 Uani . .
C9 C -0.1675(2) 0.27090(12) 0.05694(12) 0.0434 1.0000 Uani . .
C10 C -0.2044(2) 0.35913(13) 0.01553(11) 0.0455 1.0000 Uani . .
C11 C -0.1572(2) 0.44304(10) 0.06912(10) 0.0354 1.0000 Uani . .
C12 C -0.0404(2) 0.17606(9) 0.20395(13) 0.0418 1.0000 Uani . .
H91 H -0.1984 0.2135 0.0221 0.0504 1.0000 Uiso . .
H101 H -0.2607 0.3659 -0.0495 0.0527 1.0000 Uiso . .
H111 H -0.1832 0.5059 0.0418 0.0417 1.0000 Uiso . .
H121 H -0.0711 0.1161 0.1705 0.0492 1.0000 Uiso . .
H52 H 0.2090 0.6593 0.3445 0.0425 1.0000 Uiso . .
H53 H 0.0351 0.6995 0.3427 0.0414 1.0000 Uiso . .

loop_
_atom_site_aniso_label
_atom_site_aniso_U_11
_atom_site_aniso_U_22
_atom_site_aniso_U_33
_atom_site_aniso_U_23
_atom_site_aniso_U_13
_atom_site_aniso_U_12
Cu1 0.02928(12) 0.01684(12) 0.02392(12) 0.0000 -0.00045(7) 0.0000
O2 0.0268(4) 0.0288(5) 0.0464(6) 0.0108(4) 0.0042(4) 0.0065(3)
S3 0.01937(18) 0.01780(18) 0.0323(2) 0.0000 0.00196(14) 0.0000
O4 0.0279(4) 0.0267(4) 0.0372(5) 0.0064(3) 0.0052(3) 0.0039(3)
O5 0.0263(4) 0.0218(4) 0.0353(5) -0.0052(3) 0.0045(3) -0.0003(3)
N6 0.0261(4) 0.0248(5) 0.0248(5) -0.0007(4) 0.0014(4) -0.0015(3)
C7 0.0209(4) 0.0217(5) 0.0306(6) -0.0027(4) 0.0066(4) -0.0010(4)
C8 0.0293(6) 0.0278(6) 0.0445(7) -0.0107(5) 0.0128(5) -0.0056(5)
C9 0.0424(7) 0.0444(8) 0.0439(8) -0.0218(6) 0.0084(6) -0.0098(6)
C10 0.0446(8) 0.0604(10) 0.0294(7) -0.0130(6) -0.0006(6) -0.0079(7)
C11 0.0375(6) 0.0405(7) 0.0261(6) -0.0010(5) -0.0012(5) -0.0014(5)
C12 0.0425(7) 0.0218(5) 0.0662(9) -0.0097(6) 0.0239(7) -0.0046(5)

loop_
_atom_type_symbol
_atom_type_scat_dispersion_real
_atom_type_scat_dispersion_imag
_atom_type_scat_Cromer_Mann_a1
_atom_type_scat_Cromer_Mann_b1
_atom_type_scat_Cromer_Mann_a2
_atom_type_scat_Cromer_Mann_b2
_atom_type_scat_Cromer_Mann_a3
_atom_type_scat_Cromer_Mann_b3
_atom_type_scat_Cromer_Mann_a4
_atom_type_scat_Cromer_Mann_b4
_atom_type_scat_Cromer_Mann_c
_atom_type_scat_source
C 0.0033 0.0016 2.3100 20.8439 1.0200 10.2075 1.5886 0.5687 0.8650 51.6512 0.2156 'International Tables Vol C 4.2.6.8 and 6.1.1.4'
H 0.0000 0.0000 0.4930 10.5109 0.3229 26.1257 0.1402 3.1424 0.0408 57.7998 0.0030 'International Tables Vol C 4.2.6.8 and 6.1.1.4'
N 0.0061 0.0033 12.2126 0.0057 3.1322 9.8933 2.0125 28.9975 1.1663 0.5826 -11.5290 'International Tables Vol C 4.2.6.8 and 6.1.1.4'
O 0.0106 0.0060 3.0485 13.2771 2.2868 5.7011 1.5463 0.3239 0.8670 32.9089 0.2508 'International Tables Vol C 4.2.6.8 and 6.1.1.4'
S 0.1246 0.1234 6.9053 1.4679 5.2034 22.2151 1.4379 0.2536 1.5863 56.1720 0.8669 'International Tables Vol C 4.2.6.8 and 6.1.1.4'
Cu 0.3201 1.2651 13.3380 3.5828 7.1676 0.2470 5.6158 11.3966 1.6735 64.8126 1.1910 'International Tables Vol C 4.2.6.8 and 6.1.1.4'

loop_
_geom_angle_atom_site_label_1
_geom_angle_site_symmetry_1
_geom_angle_atom_site_label_2
_geom_angle_atom_site_label_3
_geom_angle_site_symmetry_3
_geom_angle
_geom_angle_publ_flag
O2 6_555 Cu1 N6 6_555 89.00(4) yes
O2 6_555 Cu1 O5 6_555 92.83(4) yes
N6 6_555 Cu1 O5 6_555 173.76(4) yes
O2 6_555 Cu1 O2 . 178.52(4) yes
N6 6_555 Cu1 O2 . 92.12(6) yes
O5 6_555 Cu1 O2 . 86.16(6) yes
O2 6_555 Cu1 O5 . 86.16(4) yes
N6 6_555 Cu1 O5 . 92.02(5) yes
O5 6_555 Cu1 O5 . 94.05(6) yes
O2 . Cu1 O5 . 92.83(4) yes
O2 6_555 Cu1 N6 . 92.12(4) yes
N6 6_555 Cu1 N6 . 81.94(7) yes
O5 6_555 Cu1 N6 . 92.02(5) yes
O2 . Cu1 N6 . 89.00(4) yes
O5 . Cu1 N6 . 173.76(4) yes
Cu1 . O2 S3 . 131.63(6) yes
O4 6_455 S3 O2 . 109.49(6) yes
O4 6_455 S3 O2 6_455 108.82(5) yes
O2 . S3 O2 6_455 112.27(9) yes
O4 6_455 S3 O4 . 107.84(8) yes
O2 . S3 O4 . 108.82(7) yes
O2 6_455 S3 O4 . 109.49(6) yes
Cu1 . O5 H52 . 108.0 no
Cu1 . O5 H53 . 116.2 no
H52 . O5 H53 . 105.4 no
Cu1 . N6 C7 . 112.57(9) yes
Cu1 . N6 C11 . 129.04(9) yes
C7 . N6 C11 . 118.38(11) yes
C7 6_555 C7 N6 . 116.46(7) yes
C7 6_555 C7 C8 . 120.12(8) yes
N6 . C7 C8 . 123.41(12) yes
C7 . C8 C9 . 116.52(14) yes
C7 . C8 C12 . 118.65(14) yes
C9 . C8 C12 . 124.83(13) yes
C8 . C9 C10 . 120.04(13) yes
C8 . C9 H91 . 119.1 no
C10 . C9 H91 . 120.8 no
C9 . C10 C11 . 119.50(14) yes
C9 . C10 H101 . 122.1 no
C11 . C10 H101 . 118.4 no
C10 . C11 N6 . 122.13(14) yes
C10 . C11 H111 . 121.1 no
N6 . C11 H111 . 116.8 no
C8 . C12 C12 6_555 121.23(9) yes
C8 . C12 H121 . 118.1 no
C12 6_555 C12 H121 . 120.7 no

loop_
_geom_bond_atom_site_label_1
_geom_bond_atom_site_label_2
_geom_bond_site_symmetry_2
_geom_bond_distance
_geom_bond_publ_flag
Cu1 O2 6_555 2.4641(19) yes
Cu1 N6 6_555 2.0053(11) yes
Cu1 O5 6_555 1.9703(10) yes
Cu1 O2 . 2.4641(19) yes
Cu1 O5 . 1.9703(10) yes
Cu1 N6 . 2.0053(11) yes
O2 S3 . 1.4619(11) yes
S3 O4 6_455 1.4910(10) yes
S3 O4 . 1.4910(10) yes
O5 H52 . 0.850 no
O5 H53 . 0.830 no
N6 C7 . 1.3535(16) yes
N6 C11 . 1.3271(18) yes
C7 C7 6_555 1.423(2) yes
C7 C8 . 1.4002(17) yes
C8 C9 . 1.407(2) yes
C8 C12 . 1.430(2) yes
C9 C10 . 1.362(3) yes
C9 H91 . 0.943 no
C10 C11 . 1.400(2) yes
C10 H101 . 0.954 no
C11 H111 . 0.957 no
C12 C12 6_555 1.346(4) yes
C12 H121 . 0.963 no

loop_
_geom_hbond_atom_site_label_D
_geom_hbond_atom_site_label_H
_geom_hbond_atom_site_label_A
_geom_hbond_site_symmetry_A
_geom_hbond_angle_DHA
_geom_hbond_distance_DH
_geom_hbond_distance_HA
_geom_hbond_distance_DA
_geom_hbond_publ_flag
C10 H101 O2 5_564 156.45(11) 0.954 2.574 3.470(2) yes
C10 H101 O4 2_465 144.98(10) 0.954 2.526 3.352(2) yes
C12 H121 O2 4_455 136.01(10) 0.963 2.520 3.281(2) yes
O5 H52 O4 6_555 172.87(6) 0.850 1.760 2.606(2) yes
O5 H53 O4 4_465 169.95(6) 0.830 1.847 2.668(2) yes
